data_7227523
loop_
_publ_author_name
'Hu, Yue-Qiao'
'Zhang, Tao'
'Li, Mu-Qing'
'Wang, Yanyan'
'Zheng, Zhiping'
'Zheng, Yan-Zhen'

_publ_section_title
;
 Copper(i)/(ii)-redox triggered efficient and green rare-earth separation
 using a heterometallic metal--organic framework
;
_journal_issue 5
_journal_name_full 'Green Chem.'
_journal_page_first 1250
_journal_paper_doi 10.1039/C6GC02833K
_journal_volume 19
_journal_year 2017
_chemical_formula_sum 'C48 H72 Cu2 Dy2 I2 N14 O23'
_chemical_formula_weight 1919.08
_chemical_name_common 1-Dy
_chemical_name_systematic
; 
 ? 
;
_space_group_IT_number 2
_symmetry_cell_setting triclinic
_symmetry_space_group_name_Hall '-P 1'
_symmetry_space_group_name_H-M 'P -1'
_atom_sites_solution_hydrogens geom
_atom_sites_solution_primary direct
_atom_sites_solution_secondary difmap
_audit_creation_method SHELXL-97
_cell_angle_alpha 81.3650(10)
_cell_angle_beta 82.8470(10)
_cell_angle_gamma 63.9260(10)
_cell_formula_units_Z 1
_cell_length_a 11.1272(5)
_cell_length_b 12.4509(6)
_cell_length_c 15.1320(7)
_cell_measurement_reflns_used 9990
_cell_measurement_temperature 150(2)
_cell_measurement_theta_max 24.78
_cell_measurement_theta_min 2.38
_cell_volume 1857.69(15)
_computing_cell_refinement 'Bruker SMART'
_computing_data_collection 'Bruker SMART'
_computing_data_reduction 'Bruker SAINT'
_computing_molecular_graphics 'Bruker SHELXTL'
_computing_publication_material 'Bruker SHELXTL'
_computing_structure_refinement 'SHELXL-97 (Sheldrick, 1997)'
_computing_structure_solution 'SHELXS-97 (Sheldrick, 1990)'
_diffrn_ambient_temperature 150(2)
_diffrn_measured_fraction_theta_full 0.972
_diffrn_measured_fraction_theta_max 0.972
_diffrn_measurement_device_type 'CCD area detector'
_diffrn_measurement_method 'phi and omega scans'
_diffrn_radiation_monochromator graphite
_diffrn_radiation_source 'fine-focus sealed tube'
_diffrn_radiation_type MoK\a
_diffrn_radiation_wavelength 0.71073
_diffrn_reflns_av_R_equivalents 0.0142
_diffrn_reflns_av_sigmaI/netI 0.0179
_diffrn_reflns_limit_h_max 13
_diffrn_reflns_limit_h_min -10
_diffrn_reflns_limit_k_max 14
_diffrn_reflns_limit_k_min -14
_diffrn_reflns_limit_l_max 17
_diffrn_reflns_limit_l_min -17
_diffrn_reflns_number 13830
_diffrn_reflns_theta_full 24.80
_diffrn_reflns_theta_max 24.80
_diffrn_reflns_theta_min 1.36
_exptl_absorpt_coefficient_mu 3.458
_exptl_absorpt_correction_T_max 0.708
_exptl_absorpt_correction_T_min 0.529
_exptl_absorpt_correction_type multi-scan
_exptl_crystal_colour yellow
_exptl_crystal_density_diffrn 1.715
_exptl_crystal_density_method 'not measured'
_exptl_crystal_description block
_exptl_crystal_F_000 938
_exptl_crystal_size_max 0.221
_exptl_crystal_size_mid 0.156
_exptl_crystal_size_min 0.100
_refine_diff_density_max 1.671
_refine_diff_density_min -0.527
_refine_diff_density_rms 0.112
_refine_ls_extinction_method none
_refine_ls_goodness_of_fit_ref 1.025
_refine_ls_hydrogen_treatment mixed
_refine_ls_matrix_type full
_refine_ls_number_parameters 412
_refine_ls_number_reflns 6221
_refine_ls_number_restraints 20
_refine_ls_restrained_S_all 1.052
_refine_ls_R_factor_all 0.0240
_refine_ls_R_factor_gt 0.0222
_refine_ls_shift/su_max 0.001
_refine_ls_shift/su_mean 0.000
_refine_ls_structure_factor_coef Fsqd
_refine_ls_weighting_details 'calc w=1/[\s^2^(Fo^2^)+(0.0365P)^2^+5.8943P] where P=(Fo^2^+2Fc^2^)/3'
_refine_ls_weighting_scheme calc
_refine_ls_wR_factor_gt 0.0698
_refine_ls_wR_factor_ref 0.0713
_reflns_number_gt 5859
_reflns_number_total 6221
_reflns_threshold_expression >2sigma(I)
_cod_data_source_file c6gc02833k2.cif
_cod_data_source_block 5
_cod_depositor_comments 'Adding full bibliography for 7227519--7227529.cif.'
_cod_original_sg_symbol_H-M P-1
_cod_database_code 7227523

loop_
_symmetry_equiv_pos_as_xyz
'x, y, z'
'-x, -y, -z'

loop_
_atom_site_label
_atom_site_type_symbol
_atom_site_fract_x
_atom_site_fract_y
_atom_site_fract_z
_atom_site_U_iso_or_equiv
_atom_site_adp_type
_atom_site_occupancy
_atom_site_symmetry_multiplicity
_atom_site_calc_flag
_atom_site_refinement_flags
Dy1 Dy 0.903431(17) -0.113025(15) 0.036986(11) 0.01971(7) Uani 1 1 d .
Cu1 Cu 0.51511(5) 0.49889(5) 0.41119(3) 0.02763(12) Uani 1 1 d .
I1 I 0.65238(3) 0.57534(3) 0.491388(18) 0.03353(9) Uani 1 1 d .
O1 O 1.2560(3) -0.0511(2) 0.05080(19) 0.0290(6) Uani 1 1 d .
O2 O 1.1016(3) -0.1211(3) 0.07106(19) 0.0308(7) Uani 1 1 d .
O3 O 0.9763(3) 0.1351(3) 0.10137(18) 0.0280(6) Uani 1 1 d .
O4 O 0.8354(3) 0.0472(3) 0.12410(19) 0.0301(7) Uani 1 1 d .
O5 O 1.0449(3) -0.3228(3) 0.0454(2) 0.0402(8) Uani 1 1 d .
O6 O 0.7938(3) -0.1887(3) -0.0420(2) 0.0333(7) Uani 1 1 d .
O7 O 0.8990(3) -0.2001(3) 0.1954(2) 0.0436(8) Uani 1 1 d .
O8 O 0.7122(3) -0.1260(3) 0.1330(2) 0.0447(8) Uani 1 1 d .
O9 O 0.7210(5) -0.1993(6) 0.2723(3) 0.0924(18) Uani 1 1 d .
O10 O 0.9040(6) 0.6062(4) 0.8144(3) 0.0879(17) Uani 1 1 d .
O11 O 0.8799(8) -0.0446(7) 0.6884(6) 0.164(4) Uani 1 1 d D
N1 N 1.4143(4) -0.3714(3) 0.3098(2) 0.0296(8) Uani 1 1 d .
N2 N 0.6455(4) 0.3603(3) 0.3380(2) 0.0298(8) Uani 1 1 d .
N3 N 1.1954(5) -0.4796(4) -0.0267(3) 0.0479(11) Uani 1 1 d .
N4 N 0.6373(4) -0.1333(4) -0.1423(3) 0.0397(9) Uani 1 1 d .
N5 N 0.7755(4) -0.1761(4) 0.2025(3) 0.0433(10) Uani 1 1 d .
N6 N 0.9485(5) 0.5384(4) 0.6777(3) 0.0470(11) Uani 1 1 d .
N7 N 0.9029(6) 0.1071(4) 0.5915(3) 0.0623(14) Uani 1 1 d D
C1 C 1.4572(4) -0.2911(4) 0.2675(3) 0.0329(10) Uani 1 1 d .
H1A H 1.5336 -0.2892 0.2878 0.039 Uiso 1 1 calc R
C2 C 1.3957(4) -0.2106(4) 0.1954(3) 0.0313(9) Uani 1 1 d .
H2A H 1.4303 -0.1558 0.1667 0.038 Uiso 1 1 calc R
C3 C 1.2831(4) -0.2110(3) 0.1656(3) 0.0247(8) Uani 1 1 d .
C4 C 1.2381(5) -0.2938(4) 0.2088(3) 0.0347(10) Uani 1 1 d .
H4A H 1.1615 -0.2971 0.1902 0.042 Uiso 1 1 calc R
C5 C 1.3065(5) -0.3715(4) 0.2795(3) 0.0382(11) Uani 1 1 d .
H5A H 1.2751 -0.4284 0.3083 0.046 Uiso 1 1 calc R
C6 C 1.2087(4) -0.1217(3) 0.0900(3) 0.0251(9) Uani 1 1 d .
C7 C 0.7608(4) 0.3589(4) 0.2995(3) 0.0317(10) Uani 1 1 d .
H7A H 0.7902 0.4137 0.3162 0.038 Uiso 1 1 calc R
C8 C 0.8400(4) 0.2822(4) 0.2367(3) 0.0314(10) Uani 1 1 d .
H8A H 0.9215 0.2845 0.2114 0.038 Uiso 1 1 calc R
C9 C 0.7987(4) 0.2021(4) 0.2114(3) 0.0250(8) Uani 1 1 d .
C10 C 0.6822(5) 0.1995(5) 0.2533(3) 0.0403(12) Uani 1 1 d .
H10A H 0.6526 0.1435 0.2394 0.048 Uiso 1 1 calc R
C11 C 0.6091(5) 0.2790(5) 0.3155(4) 0.0428(12) Uani 1 1 d .
H11A H 0.5293 0.2760 0.3437 0.051 Uiso 1 1 calc R
C12 C 0.8770(4) 0.1207(3) 0.1397(3) 0.0245(8) Uani 1 1 d .
C13 C 1.3031(8) -0.4976(8) 0.0284(7) 0.117(4) Uani 1 1 d .
H13A H 1.2702 -0.4349 0.0691 0.176 Uiso 1 1 calc R
H13B H 1.3787 -0.4934 -0.0103 0.176 Uiso 1 1 calc R
H13C H 1.3327 -0.5767 0.0635 0.176 Uiso 1 1 calc R
C14 C 1.2237(7) -0.5638(5) -0.0928(4) 0.0584(16) Uani 1 1 d .
H14A H 1.1432 -0.5405 -0.1250 0.088 Uiso 1 1 calc R
H14B H 1.2500 -0.6453 -0.0623 0.088 Uiso 1 1 calc R
H14C H 1.2968 -0.5620 -0.1355 0.088 Uiso 1 1 calc R
C15 C 1.0756(5) -0.3930(4) -0.0130(3) 0.0375(11) Uani 1 1 d .
H15A H 1.0076 -0.3831 -0.0500 0.045 Uiso 1 1 calc R
C16 C 0.5381(6) -0.1470(6) -0.0757(5) 0.0679(19) Uani 1 1 d .
H16A H 0.5749 -0.1704 -0.0166 0.102 Uiso 1 1 calc R
H16B H 0.5149 -0.2093 -0.0904 0.102 Uiso 1 1 calc R
H16C H 0.4576 -0.0706 -0.0750 0.102 Uiso 1 1 calc R
C17 C 0.6021(6) -0.0989(6) -0.2352(4) 0.0609(16) Uani 1 1 d .
H17A H 0.6777 -0.0929 -0.2727 0.091 Uiso 1 1 calc R
H17B H 0.5236 -0.0209 -0.2400 0.091 Uiso 1 1 calc R
H17C H 0.5813 -0.1597 -0.2553 0.091 Uiso 1 1 calc R
C18 C 0.7567(5) -0.1543(4) -0.1197(3) 0.0344(10) Uani 1 1 d .
H18A H 0.8180 -0.1426 -0.1653 0.041 Uiso 1 1 calc R
C19 C 0.9153(8) 0.6548(6) 0.6264(5) 0.074(2) Uani 1 1 d .
H19A H 0.8843 0.7171 0.6674 0.112 Uiso 1 1 calc R
H19B H 0.8442 0.6718 0.5869 0.112 Uiso 1 1 calc R
H19C H 0.9950 0.6542 0.5903 0.112 Uiso 1 1 calc R
C20 C 0.9965(6) 0.4349(5) 0.6280(4) 0.0519(13) Uani 1 1 d .
H20A H 1.0151 0.3622 0.6699 0.078 Uiso 1 1 calc R
H20B H 1.0788 0.4273 0.5920 0.078 Uiso 1 1 calc R
H20C H 0.9280 0.4452 0.5884 0.078 Uiso 1 1 calc R
C21 C 0.9389(7) 0.5253(5) 0.7660(4) 0.0586(16) Uani 1 1 d .
H21A H 0.9611 0.4463 0.7947 0.070 Uiso 1 1 calc R
C22 C 1.0190(14) 0.1129(18) 0.6100(11) 0.225(10) Uani 1 1 d .
H22A H 1.0590 0.0539 0.6610 0.338 Uiso 1 1 calc R
H22B H 0.9969 0.1938 0.6247 0.338 Uiso 1 1 calc R
H22C H 1.0828 0.0950 0.5575 0.338 Uiso 1 1 calc R
C23 C 0.8414(12) 0.1853(10) 0.5211(7) 0.142(4) Uani 1 1 d U
H23A H 0.7597 0.1780 0.5122 0.214 Uiso 1 1 calc R
H23B H 0.9020 0.1670 0.4670 0.214 Uiso 1 1 calc R
H23C H 0.8180 0.2676 0.5333 0.214 Uiso 1 1 calc R
C24 C 0.8551(12) 0.0320(8) 0.6367(7) 0.136(4) Uani 1 1 d DU
H24A H 0.7691 0.0523 0.6172 0.163 Uiso 1 1 calc R
O1W O 0.5000 0.0000 -0.5000 0.274(9) Uani 1 2 d SU

loop_
_atom_site_aniso_label
_atom_site_aniso_U_11
_atom_site_aniso_U_22
_atom_site_aniso_U_33
_atom_site_aniso_U_23
_atom_site_aniso_U_13
_atom_site_aniso_U_12
Dy1 0.02000(11) 0.01830(10) 0.01846(10) -0.00123(7) -0.00200(7) -0.00610(8)
Cu1 0.0279(3) 0.0289(3) 0.0214(3) -0.0036(2) -0.0028(2) -0.0073(2)
I1 0.03455(16) 0.04535(18) 0.02748(15) -0.00547(12) -0.00054(12) -0.02324(14)
O1 0.0296(15) 0.0249(15) 0.0275(15) 0.0038(12) -0.0083(12) -0.0076(13)
O2 0.0223(15) 0.0360(17) 0.0304(16) -0.0040(13) -0.0093(12) -0.0070(13)
O3 0.0276(15) 0.0324(16) 0.0240(14) -0.0082(12) 0.0039(12) -0.0127(13)
O4 0.0347(16) 0.0295(15) 0.0280(15) -0.0116(12) 0.0061(13) -0.0150(13)
O5 0.050(2) 0.0220(15) 0.0397(18) -0.0034(13) -0.0077(15) -0.0061(14)
O6 0.0392(18) 0.0315(16) 0.0354(17) -0.0056(13) -0.0059(14) -0.0194(14)
O7 0.0347(18) 0.046(2) 0.0361(18) 0.0123(15) -0.0003(14) -0.0101(15)
O8 0.0374(19) 0.065(2) 0.0345(19) 0.0008(16) -0.0006(15) -0.0275(18)
O9 0.070(3) 0.143(5) 0.050(3) 0.029(3) 0.014(2) -0.049(3)
O10 0.145(5) 0.059(3) 0.062(3) -0.019(2) -0.016(3) -0.040(3)
O11 0.152(7) 0.095(5) 0.176(8) 0.046(5) 0.060(6) -0.028(5)
N1 0.0283(19) 0.0318(19) 0.0265(18) 0.0037(15) -0.0077(15) -0.0116(16)
N2 0.0282(19) 0.0331(19) 0.0278(19) -0.0105(15) 0.0015(15) -0.0116(16)
N3 0.048(3) 0.031(2) 0.056(3) -0.0124(19) 0.001(2) -0.008(2)
N4 0.032(2) 0.046(2) 0.042(2) -0.0047(18) -0.0059(18) -0.0173(18)
N5 0.046(3) 0.046(2) 0.035(2) 0.0040(18) 0.007(2) -0.022(2)
N6 0.056(3) 0.049(3) 0.040(2) 0.0033(19) -0.009(2) -0.027(2)
N7 0.086(4) 0.048(3) 0.049(3) 0.003(2) 0.001(3) -0.028(3)
C1 0.029(2) 0.040(2) 0.032(2) 0.0041(19) -0.0120(19) -0.016(2)
C2 0.031(2) 0.031(2) 0.033(2) 0.0052(18) -0.0080(19) -0.0156(19)
C3 0.024(2) 0.024(2) 0.023(2) -0.0011(16) -0.0040(16) -0.0069(17)
C4 0.032(2) 0.041(3) 0.037(2) 0.009(2) -0.016(2) -0.021(2)
C5 0.037(3) 0.043(3) 0.039(3) 0.012(2) -0.013(2) -0.024(2)
C6 0.024(2) 0.022(2) 0.023(2) -0.0042(16) -0.0030(17) -0.0032(17)
C7 0.035(2) 0.034(2) 0.031(2) -0.0127(18) 0.0055(19) -0.019(2)
C8 0.029(2) 0.033(2) 0.034(2) -0.0108(18) 0.0063(19) -0.0142(19)
C9 0.026(2) 0.024(2) 0.022(2) -0.0047(16) -0.0002(16) -0.0085(17)
C10 0.038(3) 0.048(3) 0.048(3) -0.026(2) 0.013(2) -0.028(2)
C11 0.036(3) 0.055(3) 0.048(3) -0.029(2) 0.018(2) -0.026(2)
C12 0.026(2) 0.024(2) 0.0198(19) -0.0018(15) -0.0024(16) -0.0067(17)
C13 0.051(4) 0.106(7) 0.173(10) -0.079(7) -0.031(5) 0.011(4)
C14 0.068(4) 0.032(3) 0.063(4) -0.015(3) 0.013(3) -0.012(3)
C15 0.044(3) 0.023(2) 0.040(3) 0.0016(19) -0.001(2) -0.010(2)
C16 0.034(3) 0.082(5) 0.076(4) 0.019(4) -0.005(3) -0.022(3)
C17 0.053(3) 0.083(4) 0.050(3) -0.003(3) -0.017(3) -0.030(3)
C18 0.035(2) 0.037(2) 0.037(3) -0.010(2) -0.001(2) -0.019(2)
C19 0.101(6) 0.060(4) 0.071(4) 0.018(3) -0.030(4) -0.043(4)
C20 0.046(3) 0.062(4) 0.044(3) -0.004(3) -0.002(2) -0.020(3)
C21 0.085(5) 0.050(3) 0.047(3) 0.001(3) -0.016(3) -0.034(3)
C22 0.131(11) 0.36(3) 0.246(19) -0.181(19) 0.033(12) -0.130(15)
C23 0.157(8) 0.126(7) 0.085(6) -0.002(5) -0.010(6) -0.010(6)
C24 0.161(8) 0.103(6) 0.104(6) -0.014(6) 0.034(6) -0.030(6)
O1W 0.289(13) 0.297(13) 0.241(12) 0.011(9) -0.050(9) -0.134(9)

loop_
_atom_type_symbol
_atom_type_description
_atom_type_scat_dispersion_real
_atom_type_scat_dispersion_imag
_atom_type_scat_source
C C 0.0033 0.0016 'International Tables Vol C Tables 4.2.6.8 and 6.1.1.4'
H H 0.0000 0.0000 'International Tables Vol C Tables 4.2.6.8 and 6.1.1.4'
N N 0.0061 0.0033 'International Tables Vol C Tables 4.2.6.8 and 6.1.1.4'
O O 0.0106 0.0060 'International Tables Vol C Tables 4.2.6.8 and 6.1.1.4'
Cu Cu 0.3201 1.2651 'International Tables Vol C Tables 4.2.6.8 and 6.1.1.4'
I I -0.4742 1.8119 'International Tables Vol C Tables 4.2.6.8 and 6.1.1.4'
Dy Dy -0.1892 4.4098 'International Tables Vol C Tables 4.2.6.8 and 6.1.1.4'

loop_
_geom_angle_atom_site_label_1
_geom_angle_atom_site_label_2
_geom_angle_atom_site_label_3
_geom_angle
_geom_angle_site_symmetry_1
_geom_angle_site_symmetry_3
O2 Dy1 O3 78.09(10) . 2_755
O2 Dy1 O4 76.78(10) . .
O3 Dy1 O4 127.51(10) 2_755 .
O2 Dy1 O6 147.71(11) . .
O3 Dy1 O6 77.45(11) 2_755 .
O4 Dy1 O6 135.36(11) . .
O2 Dy1 O5 77.99(11) . .
O3 Dy1 O5 76.83(11) 2_755 .
O4 Dy1 O5 139.14(11) . .
O6 Dy1 O5 76.16(11) . .
O2 Dy1 O1 124.04(10) . 2_755
O3 Dy1 O1 80.47(10) 2_755 2_755
O4 Dy1 O1 76.83(10) . 2_755
O6 Dy1 O1 71.74(10) . 2_755
O5 Dy1 O1 143.91(11) . 2_755
O2 Dy1 O8 131.73(11) . .
O3 Dy1 O8 148.34(11) 2_755 .
O4 Dy1 O8 76.96(11) . .
O6 Dy1 O8 70.96(11) . .
O5 Dy1 O8 97.18(12) . .
O1 Dy1 O8 87.68(11) 2_755 .
O2 Dy1 O7 82.70(11) . .
O3 Dy1 O7 145.68(10) 2_755 .
O4 Dy1 O7 73.85(11) . .
O6 Dy1 O7 106.76(12) . .
O5 Dy1 O7 71.49(11) . .
O1 Dy1 O7 133.65(10) 2_755 .
O8 Dy1 O7 51.28(11) . .
O2 Dy1 N5 107.31(12) . .
O3 Dy1 N5 158.87(11) 2_755 .
O4 Dy1 N5 73.36(11) . .
O6 Dy1 N5 89.05(12) . .
O5 Dy1 N5 84.25(12) . .
O1 Dy1 N5 110.90(11) 2_755 .
O8 Dy1 N5 25.59(11) . .
O7 Dy1 N5 25.70(11) . .
N2 Cu1 N1 101.11(14) . 1_465
N2 Cu1 I1 109.35(10) . .
N1 Cu1 I1 109.51(10) 1_465 .
N2 Cu1 I1 107.33(10) . 2_666
N1 Cu1 I1 109.35(10) 1_465 2_666
I1 Cu1 I1 118.725(19) . 2_666
N2 Cu1 Cu1 128.11(11) . 2_666
N1 Cu1 Cu1 130.75(11) 1_465 2_666
I1 Cu1 Cu1 59.80(2) . 2_666
I1 Cu1 Cu1 58.93(2) 2_666 2_666
Cu1 I1 Cu1 61.28(2) . 2_666
C6 O1 Dy1 112.1(2) . 2_755
C6 O2 Dy1 178.1(3) . .
C12 O3 Dy1 139.0(3) . 2_755
C12 O4 Dy1 138.2(3) . .
C15 O5 Dy1 129.2(3) . .
C18 O6 Dy1 127.4(3) . .
N5 O7 Dy1 96.0(3) . .
N5 O8 Dy1 96.4(3) . .
C1 N1 C5 116.8(4) . .
C1 N1 Cu1 123.2(3) . 1_645
C5 N1 Cu1 119.8(3) . 1_645
C7 N2 C11 116.8(4) . .
C7 N2 Cu1 121.0(3) . .
C11 N2 Cu1 121.4(3) . .
C15 N3 C13 119.6(5) . .
C15 N3 C14 121.9(5) . .
C13 N3 C14 118.4(5) . .
C18 N4 C16 120.8(5) . .
C18 N4 C17 121.1(4) . .
C16 N4 C17 118.1(5) . .
O9 N5 O8 121.9(5) . .
O9 N5 O7 121.8(5) . .
O8 N5 O7 116.3(4) . .
O9 N5 Dy1 178.1(4) . .
O8 N5 Dy1 58.0(2) . .
O7 N5 Dy1 58.3(2) . .
C21 N6 C20 120.6(5) . .
C21 N6 C19 122.1(5) . .
C20 N6 C19 117.2(5) . .
C24 N7 C23 122.1(9) . .
C24 N7 C22 124.5(11) . .
C23 N7 C22 113.4(11) . .
N1 C1 C2 123.2(4) . .
C1 C2 C3 119.2(4) . .
C4 C3 C2 118.1(4) . .
C4 C3 C6 120.5(4) . .
C2 C3 C6 121.4(4) . .
C5 C4 C3 118.8(4) . .
N1 C5 C4 123.9(4) . .
O1 C6 O2 123.9(4) . .
O1 C6 C3 118.1(4) . .
O2 C6 C3 118.0(4) . .
N2 C7 C8 123.6(4) . .
C9 C8 C7 119.0(4) . .
C10 C9 C8 117.8(4) . .
C10 C9 C12 120.7(4) . .
C8 C9 C12 121.5(4) . .
C11 C10 C9 119.5(4) . .
N2 C11 C10 123.1(4) . .
O4 C12 O3 126.9(4) . .
O4 C12 C9 117.0(4) . .
O3 C12 C9 116.1(4) . .
O5 C15 N3 124.3(5) . .
O6 C18 N4 123.7(5) . .
O10 C21 N6 125.8(6) . .
O11 C24 N7 142.2(14) . .

loop_
_geom_bond_atom_site_label_1
_geom_bond_atom_site_label_2
_geom_bond_distance
_geom_bond_site_symmetry_2
Dy1 O2 2.283(3) .
Dy1 O3 2.324(3) 2_755
Dy1 O4 2.346(3) .
Dy1 O6 2.349(3) .
Dy1 O5 2.377(3) .
Dy1 O1 2.381(3) 2_755
Dy1 O8 2.476(3) .
Dy1 O7 2.482(3) .
Dy1 N5 2.902(4) .
Cu1 N2 2.070(3) .
Cu1 N1 2.076(3) 1_465
Cu1 I1 2.6073(6) .
Cu1 I1 2.6309(6) 2_666
Cu1 Cu1 2.6695(10) 2_666
I1 Cu1 2.6309(6) 2_666
O1 C6 1.255(5) .
O1 Dy1 2.381(3) 2_755
O2 C6 1.256(5) .
O3 C12 1.254(5) .
O3 Dy1 2.324(3) 2_755
O4 C12 1.254(5) .
O5 C15 1.248(6) .
O6 C18 1.246(6) .
O7 N5 1.265(5) .
O8 N5 1.261(5) .
O9 N5 1.213(6) .
O10 C21 1.228(7) .
O11 C24 1.093(8) .
N1 C1 1.338(6) .
N1 C5 1.338(6) .
N1 Cu1 2.076(3) 1_645
N2 C7 1.336(6) .
N2 C11 1.342(6) .
N3 C15 1.310(6) .
N3 C13 1.463(9) .
N3 C14 1.465(7) .
N4 C18 1.316(6) .
N4 C16 1.449(7) .
N4 C17 1.456(7) .
N6 C21 1.317(7) .
N6 C20 1.449(7) .
N6 C19 1.451(7) .
N7 C24 1.334(8) .
N7 C23 1.354(11) .
N7 C22 1.389(13) .
C1 C2 1.384(6) .
C2 C3 1.386(6) .
C3 C4 1.383(6) .
C3 C6 1.509(5) .
C4 C5 1.379(6) .
C7 C8 1.384(6) .
C8 C9 1.382(6) .
C9 C10 1.381(6) .
C9 C12 1.510(5) .
C10 C11 1.381(6) .
